data_2241400
loop_
_publ_author_name
'Ellouz, M.'
'Sebbar, N. K.'
'Essassi, E. M.'
'Ouzidan, Y.'
'Mague, J. T.'

_publ_section_title
;
 Crystal structure of (<i>Z</i>)-ethyl
 2-{5-[(2-benzylidene-3-oxo-2,3-dihydrobenzo[<i>b</i>][1,4]thiazin-4-yl)methyl]-1<i>H</i>-1,2,3-triazol-1-yl}acetate
;
_journal_coeditor_code TK5410
_journal_issue 12
_journal_name_full 'Acta Crystallographica Section E'
_journal_page_first o1022
_journal_page_last o1023
_journal_paper_doi 10.1107/S2056989015022987
_journal_volume 71
_journal_year 2015
_chemical_formula_iupac 'C22 H20 N4 O3 S'
_chemical_formula_moiety 'C22 H20 N4 O3 S'
_chemical_formula_sum 'C22 H20 N4 O3 S'
_chemical_formula_weight 420.48
_chemical_name_systematic
;(<i>Z</i>)-Ethyl
2-{5-[(2-benzylidene-3-oxo-2,3-dihydrobenzo[<i>b</i>][1,4]thiazin-4-yl)methyl]-1<i>H</i>-1,2,3-triazol-1-yl}acetate
;
_space_group_crystal_system monoclinic
_space_group_IT_number 14
_space_group_name_Hall '-P 2yn'
_space_group_name_H-M_alt 'P 1 21/n 1'
_symmetry_space_group_name_Hall '-P 2yn'
_symmetry_space_group_name_H-M 'P 1 21/n 1'
_atom_sites_solution_hydrogens geom
_atom_sites_solution_primary direct
_atom_sites_solution_secondary difmap
_audit_creation_method SHELXL-2014/7
_cell_angle_alpha 90
_cell_angle_beta 94.5080(10)
_cell_angle_gamma 90
_cell_formula_units_Z 4
_cell_length_a 9.9767(6)
_cell_length_b 8.7342(5)
_cell_length_c 23.1027(14)
_cell_measurement_reflns_used 9992
_cell_measurement_temperature 150(2)
_cell_measurement_theta_max 29.0383
_cell_measurement_theta_min 2.1657
_cell_volume 2006.9(2)
_computing_cell_refinement
;
<i>SAINT</i> (Bruker, 2015)
;
_computing_data_collection
;
<i>APEX2</i> (Bruker, 2015)
;
_computing_data_reduction
;
<i>SAINT</i> (Bruker, 2015)
;
_computing_molecular_graphics
;
<i>DIAMOND</i> (Brandenburg & Putz, 2012)
;
_computing_publication_material
;
<i>SHELXTL</i> (Sheldrick, 2008)
;
_computing_structure_refinement
;
<i>SHELXL</i> (Sheldrick, 2015b)
;
_computing_structure_solution
;
<i>SHELXT</i> (Sheldrick, 2015a)
;
_diffrn_ambient_temperature 150(2)
_diffrn_detector_area_resol_mean 8.3333
_diffrn_measured_fraction_theta_full 0.998
_diffrn_measured_fraction_theta_max 0.995
_diffrn_measurement_device_type 'Bruker SMART APEX CCD'
_diffrn_measurement_method '\f and \w scans'
_diffrn_radiation_monochromator graphite
_diffrn_radiation_type MoK\a
_diffrn_radiation_wavelength 0.71073
_diffrn_reflns_av_R_equivalents 0.0389
_diffrn_reflns_limit_h_max 13
_diffrn_reflns_limit_h_min -13
_diffrn_reflns_limit_k_max 11
_diffrn_reflns_limit_k_min -11
_diffrn_reflns_limit_l_max 31
_diffrn_reflns_limit_l_min -30
_diffrn_reflns_number 37542
_diffrn_reflns_theta_full 29.000
_diffrn_reflns_theta_max 29.065
_diffrn_reflns_theta_min 1.768
_exptl_absorpt_coefficient_mu 0.194
_exptl_absorpt_correction_T_max 0.95
_exptl_absorpt_correction_T_min 0.86
_exptl_absorpt_correction_type multi-scan
_exptl_absorpt_process_details
;
(<i>SADABS</i>; Bruker, 2015)
;
_exptl_crystal_colour colourless
_exptl_crystal_density_diffrn 1.392
_exptl_crystal_density_method 'not measured'
_exptl_crystal_description block
_exptl_crystal_F_000 880
_exptl_crystal_size_max 0.320
_exptl_crystal_size_mid 0.280
_exptl_crystal_size_min 0.250
_refine_diff_density_max 0.418
_refine_diff_density_min -0.259
_refine_ls_extinction_method none
_refine_ls_goodness_of_fit_ref 1.043
_refine_ls_hydrogen_treatment constr
_refine_ls_matrix_type full
_refine_ls_number_parameters 272
_refine_ls_number_reflns 5341
_refine_ls_number_restraints 0
_refine_ls_restrained_S_all 1.043
_refine_ls_R_factor_all 0.0537
_refine_ls_R_factor_gt 0.0434
_refine_ls_shift/su_max 0.000
_refine_ls_shift/su_mean 0.000
_refine_ls_structure_factor_coef Fsqd
_refine_ls_weighting_details 'w=1/[\s^2^(Fo^2^)+(0.0606P)^2^+0.6062P] where P=(Fo^2^+2Fc^2^)/3'
_refine_ls_weighting_scheme calc
_refine_ls_wR_factor_gt 0.1085
_refine_ls_wR_factor_ref 0.1165
_reflns_number_gt 4380
_reflns_number_total 5341
_reflns_threshold_expression 'I > 2\s(I)'
_cod_data_source_file tk5410sup1.cif
_cod_data_source_block I
_cod_database_code 2241400
_shelx_space_group_comment
;
The symmetry employed for this shelxl refinement is uniquely defined
by the following loop, which should always be used as a source of
symmetry information in preference to the above space-group names.
They are only intended as comments.
;
_shelx_estimated_absorpt_t_min 0.941
_shelx_estimated_absorpt_t_max 0.953

loop_
_space_group_symop_operation_xyz
'x, y, z'
'-x+1/2, y+1/2, -z+1/2'
'-x, -y, -z'
'x-1/2, -y-1/2, z-1/2'

loop_
_atom_site_type_symbol
_atom_site_label
_atom_site_fract_x
_atom_site_fract_y
_atom_site_fract_z
_atom_site_U_iso_or_equiv
_atom_site_adp_type
_atom_site_calc_flag
_atom_site_occupancy
S S1 0.06354(3) 0.15135(4) 0.40087(2) 0.02889(10) Uani d 1
O O1 0.31909(10) 0.34881(14) 0.51171(4) 0.0355(3) Uani d 1
O O2 0.61888(11) 0.57371(14) 0.32065(5) 0.0404(3) Uani d 1
O O3 0.83615(10) 0.63206(12) 0.34309(5) 0.0307(2) Uani d 1
N N1 0.31595(11) 0.34444(14) 0.41352(5) 0.0262(2) Uani d 1
N N2 0.66451(10) 0.28821(13) 0.37357(5) 0.0243(2) Uani d 1
N N3 0.70889(12) 0.16441(15) 0.34542(6) 0.0326(3) Uani d 1
N N4 0.60856(13) 0.06776(15) 0.33911(6) 0.0374(3) Uani d 1
C C1 0.24452(13) 0.34916(16) 0.35742(6) 0.0254(3) Uani d 1
C C2 0.29275(14) 0.43188(18) 0.31212(7) 0.0322(3) Uani d 1
H H2 0.3737 0.4888 0.3184 0.039 Uiso calc 1
C C3 0.22313(15) 0.4319(2) 0.25761(7) 0.0364(3) Uani d 1
H H3 0.2568 0.4895 0.2270 0.044 Uiso calc 1
C C4 0.10540(15) 0.34906(19) 0.24722(7) 0.0350(3) Uani d 1
H H4 0.0590 0.3489 0.2097 0.042 Uiso calc 1
C C5 0.05591(14) 0.26665(17) 0.29200(6) 0.0296(3) Uani d 1
H H5 -0.0256 0.2108 0.2854 0.036 Uiso calc 1
C C6 0.12545(13) 0.26549(16) 0.34678(6) 0.0250(3) Uani d 1
C C7 0.11667(13) 0.26130(16) 0.46180(6) 0.0256(3) Uani d 1
C C8 0.25729(13) 0.32240(17) 0.46472(6) 0.0265(3) Uani d 1
C C9 0.04663(13) 0.27766(16) 0.50890(6) 0.0275(3) Uani d 1
H H9 0.0936 0.3301 0.5403 0.033 Uiso calc 1
C C10 -0.08942(13) 0.22868(16) 0.52021(6) 0.0274(3) Uani d 1
C C11 -0.16582(15) 0.11893(19) 0.48788(7) 0.0333(3) Uani d 1
H H11 -0.1284 0.0672 0.4568 0.040 Uiso calc 1
C C12 -0.29624(16) 0.0855(2) 0.50125(8) 0.0413(4) Uani d 1
H H12 -0.3479 0.0126 0.4786 0.050 Uiso calc 1
C C13 -0.35135(16) 0.1574(2) 0.54703(9) 0.0442(4) Uani d 1
H H13 -0.4413 0.1359 0.5552 0.053 Uiso calc 1
C C14 -0.27500(16) 0.2608(2) 0.58095(8) 0.0422(4) Uani d 1
H H14 -0.3113 0.3075 0.6134 0.051 Uiso calc 1
C C15 -0.14533(15) 0.29617(18) 0.56757(7) 0.0342(3) Uani d 1
H H15 -0.0938 0.3675 0.5910 0.041 Uiso calc 1
C C16 0.45934(12) 0.38457(18) 0.41794(6) 0.0279(3) Uani d 1
H H16A 0.4944 0.3859 0.4592 0.033 Uiso calc 1
H H16B 0.4714 0.4879 0.4016 0.033 Uiso calc 1
C C17 0.53491(12) 0.27008(16) 0.38550(6) 0.0247(3) Uani d 1
C C18 0.50109(14) 0.12925(17) 0.36318(7) 0.0309(3) Uani d 1
H H18 0.4157 0.0818 0.3643 0.037 Uiso calc 1
C C19 0.75516(12) 0.41430(16) 0.38687(6) 0.0263(3) Uani d 1
H H19A 0.8488 0.3793 0.3842 0.032 Uiso calc 1
H H19B 0.7462 0.4486 0.4272 0.032 Uiso calc 1
C C20 0.72677(13) 0.54792(17) 0.34581(6) 0.0271(3) Uani d 1
C C21 0.82319(18) 0.7661(2) 0.30459(8) 0.0434(4) Uani d 1
H H21A 0.7736 0.8489 0.3229 0.052 Uiso calc 1
H H21B 0.7735 0.7384 0.2673 0.052 Uiso calc 1
C C22 0.96129(19) 0.8177(2) 0.29460(9) 0.0494(5) Uani d 1
H H22A 1.0087 0.8471 0.3317 0.074 Uiso calc 1
H H22B 0.9564 0.9059 0.2683 0.074 Uiso calc 1
H H22C 1.0100 0.7341 0.2772 0.074 Uiso calc 1

loop_
_atom_site_aniso_label
_atom_site_aniso_U_11
_atom_site_aniso_U_22
_atom_site_aniso_U_33
_atom_site_aniso_U_12
_atom_site_aniso_U_13
_atom_site_aniso_U_23
S1 0.02741(17) 0.03138(19) 0.02719(18) -0.00666(13) -0.00227(13) -0.00326(13)
O1 0.0253(5) 0.0528(7) 0.0275(5) -0.0067(4) -0.0030(4) -0.0082(5)
O2 0.0279(5) 0.0415(6) 0.0497(7) -0.0022(5) -0.0106(5) 0.0113(5)
O3 0.0245(5) 0.0307(5) 0.0366(6) -0.0035(4) -0.0004(4) 0.0053(4)
N1 0.0167(5) 0.0345(6) 0.0269(6) -0.0013(4) -0.0020(4) -0.0043(5)
N2 0.0179(5) 0.0254(6) 0.0289(6) 0.0010(4) -0.0023(4) -0.0022(4)
N3 0.0252(6) 0.0314(7) 0.0405(7) 0.0047(5) -0.0021(5) -0.0087(5)
N4 0.0284(6) 0.0304(7) 0.0517(8) 0.0027(5) -0.0068(5) -0.0102(6)
C1 0.0198(6) 0.0292(7) 0.0266(7) 0.0027(5) -0.0019(5) -0.0027(5)
C2 0.0248(6) 0.0369(8) 0.0344(8) -0.0022(6) -0.0003(5) 0.0014(6)
C3 0.0326(7) 0.0433(9) 0.0329(8) 0.0008(6) 0.0004(6) 0.0087(7)
C4 0.0315(7) 0.0422(9) 0.0297(7) 0.0049(6) -0.0073(6) 0.0038(6)
C5 0.0222(6) 0.0347(8) 0.0306(7) 0.0019(5) -0.0061(5) -0.0015(6)
C6 0.0207(6) 0.0273(7) 0.0265(6) 0.0024(5) -0.0012(5) -0.0017(5)
C7 0.0213(6) 0.0274(7) 0.0274(7) -0.0009(5) -0.0032(5) -0.0022(5)
C8 0.0203(6) 0.0303(7) 0.0284(7) -0.0002(5) -0.0008(5) -0.0044(5)
C9 0.0230(6) 0.0291(7) 0.0297(7) -0.0036(5) -0.0018(5) -0.0012(5)
C10 0.0221(6) 0.0297(7) 0.0299(7) -0.0011(5) -0.0016(5) 0.0068(6)
C11 0.0312(7) 0.0376(8) 0.0303(7) -0.0079(6) -0.0035(6) 0.0063(6)
C12 0.0308(7) 0.0465(9) 0.0444(9) -0.0142(7) -0.0114(7) 0.0170(8)
C13 0.0229(7) 0.0488(10) 0.0605(11) -0.0008(6) 0.0014(7) 0.0215(9)
C14 0.0324(8) 0.0389(9) 0.0570(11) 0.0046(7) 0.0144(7) 0.0082(8)
C15 0.0299(7) 0.0309(8) 0.0421(8) 0.0006(6) 0.0055(6) 0.0022(6)
C16 0.0170(6) 0.0350(7) 0.0312(7) -0.0032(5) -0.0006(5) -0.0067(6)
C17 0.0182(6) 0.0285(7) 0.0266(6) -0.0005(5) -0.0032(5) 0.0002(5)
C18 0.0238(6) 0.0287(7) 0.0389(8) -0.0019(5) -0.0052(6) -0.0025(6)
C19 0.0175(5) 0.0292(7) 0.0315(7) -0.0022(5) -0.0033(5) 0.0003(5)
C20 0.0238(6) 0.0290(7) 0.0280(7) -0.0003(5) -0.0004(5) -0.0022(5)
C21 0.0411(9) 0.0374(9) 0.0515(10) -0.0001(7) 0.0013(7) 0.0147(8)
C22 0.0488(10) 0.0489(10) 0.0496(10) -0.0152(8) -0.0022(8) 0.0153(9)

loop_
_atom_type_symbol
_atom_type_description
_atom_type_scat_dispersion_real
_atom_type_scat_dispersion_imag
_atom_type_scat_source
C C 0.0033 0.0016 'International Tables Vol C Tables 4.2.6.8 and 6.1.1.4'
H H 0.0000 0.0000 'International Tables Vol C Tables 4.2.6.8 and 6.1.1.4'
N N 0.0061 0.0033 'International Tables Vol C Tables 4.2.6.8 and 6.1.1.4'
O O 0.0106 0.0060 'International Tables Vol C Tables 4.2.6.8 and 6.1.1.4'
S S 0.1246 0.1234 'International Tables Vol C Tables 4.2.6.8 and 6.1.1.4'

loop_
_geom_angle_atom_site_label_1
_geom_angle_atom_site_label_2
_geom_angle_atom_site_label_3
_geom_angle
C6 S1 C7 99.22(7)
C20 O3 C21 115.99(11)
C8 N1 C1 124.67(11)
C8 N1 C16 116.88(11)
C1 N1 C16 118.01(11)
C17 N2 N3 111.00(11)
C17 N2 C19 129.74(12)
N3 N2 C19 119.26(11)
N4 N3 N2 107.01(11)
N3 N4 C18 108.73(12)
C2 C1 C6 118.60(13)
C2 C1 N1 121.38(12)
C6 C1 N1 119.99(12)
C1 C2 C3 120.32(14)
C1 C2 H2 119.8
C3 C2 H2 119.8
C4 C3 C2 120.94(15)
C4 C3 H3 119.5
C2 C3 H3 119.5
C5 C4 C3 119.36(14)
C5 C4 H4 120.3
C3 C4 H4 120.3
C4 C5 C6 120.08(13)
C4 C5 H5 120.0
C6 C5 H5 120.0
C5 C6 C1 120.69(13)
C5 C6 S1 118.30(11)
C1 C6 S1 120.97(10)
C9 C7 C8 118.01(12)
C9 C7 S1 124.36(10)
C8 C7 S1 117.06(10)
O1 C8 N1 121.12(12)
O1 C8 C7 120.70(13)
N1 C8 C7 118.17(11)
C7 C9 C10 131.28(13)
C7 C9 H9 114.4
C10 C9 H9 114.4
C15 C10 C11 118.13(13)
C15 C10 C9 116.66(13)
C11 C10 C9 125.20(14)
C12 C11 C10 120.22(16)
C12 C11 H11 119.9
C10 C11 H11 119.9
C13 C12 C11 120.69(16)
C13 C12 H12 119.7
C11 C12 H12 119.7
C12 C13 C14 119.71(15)
C12 C13 H13 120.1
C14 C13 H13 120.1
C13 C14 C15 120.01(17)
C13 C14 H14 120.0
C15 C14 H14 120.0
C14 C15 C10 121.12(16)
C14 C15 H15 119.4
C10 C15 H15 119.4
N1 C16 C17 109.49(11)
N1 C16 H16A 109.8
C17 C16 H16A 109.8
N1 C16 H16B 109.8
C17 C16 H16B 109.8
H16A C16 H16B 108.2
N2 C17 C18 103.91(12)
N2 C17 C16 123.63(12)
C18 C17 C16 132.43(12)
N4 C18 C17 109.36(13)
N4 C18 H18 125.3
C17 C18 H18 125.3
N2 C19 C20 111.79(11)
N2 C19 H19A 109.3
C20 C19 H19A 109.3
N2 C19 H19B 109.3
C20 C19 H19B 109.3
H19A C19 H19B 107.9
O2 C20 O3 125.70(14)
O2 C20 C19 124.20(13)
O3 C20 C19 110.09(11)
O3 C21 C22 107.30(14)
O3 C21 H21A 110.3
C22 C21 H21A 110.3
O3 C21 H21B 110.3
C22 C21 H21B 110.3
H21A C21 H21B 108.5
C21 C22 H22A 109.5
C21 C22 H22B 109.5
H22A C22 H22B 109.5
C21 C22 H22C 109.5
H22A C22 H22C 109.5
H22B C22 H22C 109.5

loop_
_geom_bond_atom_site_label_1
_geom_bond_atom_site_label_2
_geom_bond_distance
S1 C6 1.7488(15)
S1 C7 1.7513(14)
O1 C8 1.2275(16)
O2 C20 1.2037(16)
O3 C20 1.3212(16)
O3 C21 1.4696(19)
N1 C8 1.3738(18)
N1 C1 1.4297(17)
N1 C16 1.4686(16)
N2 C17 1.3523(16)
N2 N3 1.3540(17)
N2 C19 1.4427(17)
N3 N4 1.3088(18)
N4 C18 1.357(2)
C1 C2 1.389(2)
C1 C6 1.3999(18)
C2 C3 1.390(2)
C2 H2 0.9500
C3 C4 1.384(2)
C3 H3 0.9500
C4 C5 1.383(2)
C4 H4 0.9500
C5 C6 1.3946(18)
C5 H5 0.9500
C7 C9 1.346(2)
C7 C8 1.4975(18)
C9 C10 1.4660(19)
C9 H9 0.9500
C10 C15 1.397(2)
C10 C11 1.403(2)
C11 C12 1.392(2)
C11 H11 0.9500
C12 C13 1.380(3)
C12 H12 0.9500
C13 C14 1.384(3)
C13 H13 0.9500
C14 C15 1.388(2)
C14 H14 0.9500
C15 H15 0.9500
C16 C17 1.4897(19)
C16 H16A 0.9900
C16 H16B 0.9900
C17 C18 1.366(2)
C18 H18 0.9500
C19 C20 1.516(2)
C19 H19A 0.9900
C19 H19B 0.9900
C21 C22 1.485(2)
C21 H21A 0.9900
C21 H21B 0.9900
C22 H22A 0.9800
C22 H22B 0.9800
C22 H22C 0.9800

loop_
_geom_hbond_atom_site_label_D
_geom_hbond_atom_site_label_H
_geom_hbond_atom_site_label_A
_geom_hbond_site_symmetry_A
_geom_hbond_distance_DH
_geom_hbond_distance_HA
_geom_hbond_distance_DA
_geom_hbond_angle_DHA
C2 H2 O2 . 0.95 2.55 3.4726(18) 163
C16 H16B O2 . 0.99 2.58 3.2981(19) 129
C19 H19B O1 3_666 0.99 2.39 3.2547(18) 146
C21 H21A N4 1_565 0.99 2.57 3.526(2) 162
C22 H22B O2 2_655 0.98 2.59 3.521(2) 159

loop_
_geom_torsion_atom_site_label_1
_geom_torsion_atom_site_label_2
_geom_torsion_atom_site_label_3
_geom_torsion_atom_site_label_4
_geom_torsion
C17 N2 N3 N4 0.23(16)
C19 N2 N3 N4 179.65(12)
N2 N3 N4 C18 -0.15(17)
C8 N1 C1 C2 152.35(14)
C16 N1 C1 C2 -19.71(19)
C8 N1 C1 C6 -29.6(2)
C16 N1 C1 C6 158.31(13)
C6 C1 C2 C3 0.5(2)
N1 C1 C2 C3 178.50(14)
C1 C2 C3 C4 -0.4(2)
C2 C3 C4 C5 0.7(2)
C3 C4 C5 C6 -1.0(2)
C4 C5 C6 C1 1.0(2)
C4 C5 C6 S1 -176.62(12)
C2 C1 C6 C5 -0.7(2)
N1 C1 C6 C5 -178.82(13)
C2 C1 C6 S1 176.83(11)
N1 C1 C6 S1 -1.25(18)
C7 S1 C6 C5 -149.26(11)
C7 S1 C6 C1 33.12(13)
C6 S1 C7 C9 144.28(13)
C6 S1 C7 C8 -44.59(12)
C1 N1 C8 O1 -165.70(14)
C16 N1 C8 O1 6.4(2)
C1 N1 C8 C7 15.8(2)
C16 N1 C8 C7 -172.03(12)
C9 C7 C8 O1 18.9(2)
S1 C7 C8 O1 -152.77(12)
C9 C7 C8 N1 -162.59(13)
S1 C7 C8 N1 25.70(17)
C8 C7 C9 C10 -178.60(14)
S1 C7 C9 C10 -7.6(2)
C7 C9 C10 C15 -164.25(15)
C7 C9 C10 C11 16.7(3)
C15 C10 C11 C12 3.4(2)
C9 C10 C11 C12 -177.55(14)
C10 C11 C12 C13 -1.3(2)
C11 C12 C13 C14 -1.7(2)
C12 C13 C14 C15 2.4(3)
C13 C14 C15 C10 -0.2(3)
C11 C10 C15 C14 -2.7(2)
C9 C10 C15 C14 178.17(14)
C8 N1 C16 C17 122.76(13)
C1 N1 C16 C17 -64.56(16)
N3 N2 C17 C18 -0.20(15)
C19 N2 C17 C18 -179.55(13)
N3 N2 C17 C16 177.86(13)
C19 N2 C17 C16 -1.5(2)
N1 C16 C17 N2 169.08(12)
N1 C16 C17 C18 -13.5(2)
N3 N4 C18 C17 0.03(18)
N2 C17 C18 N4 0.11(16)
C16 C17 C18 N4 -177.71(15)
C17 N2 C19 C20 -77.52(18)
N3 N2 C19 C20 103.18(14)
C21 O3 C20 O2 -1.6(2)
C21 O3 C20 C19 179.90(13)
N2 C19 C20 O2 26.0(2)
N2 C19 C20 O3 -155.45(12)
C20 O3 C21 C22 -164.23(15)

_cod_database_fobs_code 2241400
